data_7031781
loop_
_publ_author_name
'Liu, Wei'
'Ji, Ying'
'Bao, Xinjian'
'Wang, Ying'
'Li, Benxian'
'Wang, Xiaofeng'
'Zhao, Xudong'
'Liu, Xiaoyang'
'Feng, Shouhua'

_publ_section_title
;
 Novel open-framework europium silicates prepared under high-temperature
 and high-pressure conditions.
;
_journal_issue 37
_journal_name_full 'Dalton transactions (Cambridge, England : 2003)'
_journal_page_first 13892
_journal_page_last 13898
_journal_paper_doi 10.1039/c4dt01707b
_journal_volume 43
_journal_year 2014
_chemical_formula_sum 'Eu F K2 O10 Si4'
_chemical_formula_weight 521.52
_chemical_name_systematic
; 
 ? 
;
_space_group_IT_number 11
_symmetry_cell_setting monoclinic
_symmetry_space_group_name_Hall '-P 2yb'
_symmetry_space_group_name_H-M 'P 1 21/m 1'
_atom_sites_solution_hydrogens none
_atom_sites_solution_primary direct
_atom_sites_solution_secondary difmap
_audit_creation_method SHELXL-97
_cell_angle_alpha 90.00
_cell_angle_beta 112.7200(10)
_cell_angle_gamma 90.00
_cell_formula_units_Z 4
_cell_length_a 11.6796(8)
_cell_length_b 8.5399(6)
_cell_length_c 11.7874(8)
_cell_measurement_reflns_used 3347
_cell_measurement_temperature 293(2)
_cell_measurement_theta_max 50.230
_cell_measurement_theta_min 6.264
_cell_volume 1084.48(13)
_computing_structure_refinement 'SHELXL-97 (Sheldrick, 1997)'
_computing_structure_solution 'SHELXS-97 (Sheldrick, 1990)'
_diffrn_ambient_temperature 293(2)
_diffrn_measured_fraction_theta_full 0.995
_diffrn_measured_fraction_theta_max 0.995
_diffrn_measurement_device_type CCD
_diffrn_radiation_monochromator graphite
_diffrn_radiation_source 'fine-focus sealed tube'
_diffrn_radiation_type MoK\a
_diffrn_radiation_wavelength 0.71073
_diffrn_reflns_av_R_equivalents 0.0191
_diffrn_reflns_av_sigmaI/netI 0.0220
_diffrn_reflns_limit_h_max 11
_diffrn_reflns_limit_h_min -13
_diffrn_reflns_limit_k_max 10
_diffrn_reflns_limit_k_min -9
_diffrn_reflns_limit_l_max 13
_diffrn_reflns_limit_l_min -14
_diffrn_reflns_number 5638
_diffrn_reflns_theta_full 25.14
_diffrn_reflns_theta_max 25.14
_diffrn_reflns_theta_min 1.87
_exptl_absorpt_coefficient_mu 7.051
_exptl_absorpt_correction_T_max 0.703
_exptl_absorpt_correction_T_min 0.559
_exptl_absorpt_correction_type multi-scan
_exptl_crystal_colour colorless
_exptl_crystal_density_diffrn 3.194
_exptl_crystal_density_method 'not measured'
_exptl_crystal_description rod
_exptl_crystal_F_000 984
_exptl_crystal_size_max 0.16
_exptl_crystal_size_mid 0.07
_exptl_crystal_size_min 0.05
_refine_diff_density_max 0.980
_refine_diff_density_min -0.938
_refine_diff_density_rms 0.174
_refine_ls_extinction_method none
_refine_ls_goodness_of_fit_ref 1.065
_refine_ls_hydrogen_treatment none
_refine_ls_matrix_type full
_refine_ls_number_parameters 178
_refine_ls_number_reflns 2074
_refine_ls_number_restraints 0
_refine_ls_restrained_S_all 1.065
_refine_ls_R_factor_all 0.0299
_refine_ls_R_factor_gt 0.0282
_refine_ls_shift/su_max 0.000
_refine_ls_shift/su_mean 0.000
_refine_ls_structure_factor_coef Fsqd
_refine_ls_weighting_details 'calc w=1/[\s^2^(Fo^2^)+(0.0321P)^2^+17.9298P] where P=(Fo^2^+2Fc^2^)/3'
_refine_ls_weighting_scheme calc
_refine_ls_wR_factor_gt 0.0794
_refine_ls_wR_factor_ref 0.0804
_reflns_number_gt 1954
_reflns_number_total 2074
_reflns_threshold_expression >2sigma(I)
_cod_data_source_file c4dt01707b2.cif
_cod_data_source_block 101_04
_cod_depositor_comments
;
The following automatic conversions were performed:

'_symmetry_cell_setting' value 'Monoclinic' changed to 'monoclinic'
according to
/usr/data/users/saulius/crontab/automatic-downloads/rss-feeds/RSC/lib/dictionaries/cif_core.dic
dictionary named 'cif_core.dic' version 2.4.2 from
2011-04-26.

'_exptl_absorpt_correction_type' value 'Multi-scan'
changed to 'multi-scan' according to
/usr/data/users/saulius/crontab/automatic-downloads/rss-feeds/RSC/lib/dictionaries/cif_core.dic
dictionary named 'cif_core.dic' version 2.4.2 from 2011-04-26.

Automatic conversion script
Id: cif_fix_values 2281 2013-09-26 08:29:07Z andrius 

 Adding full bibliography for 7031780--7031781.cif.
;
_cod_original_cell_volume 1084.47(13)
_cod_original_sg_symbol_H-M P21/m
_cod_database_code 7031781

loop_
_symmetry_equiv_pos_as_xyz
'x, y, z'
'-x, y+1/2, -z'
'-x, -y, -z'
'x, -y-1/2, z'

loop_
_atom_site_label
_atom_site_type_symbol
_atom_site_fract_x
_atom_site_fract_y
_atom_site_fract_z
_atom_site_U_iso_or_equiv
_atom_site_adp_type
_atom_site_occupancy
_atom_site_symmetry_multiplicity
_atom_site_calc_flag
_atom_site_refinement_flags
Eu1 Eu 0.21060(3) -0.00501(4) 0.28857(3) 0.00695(12) Uani 1 1 d .
Si1 Si 0.28002(16) 0.0718(2) 0.03051(15) 0.0079(4) Uani 1 1 d .
Si2 Si 0.49029(15) -0.0701(2) 0.24288(16) 0.0071(4) Uani 1 1 d .
Si3 Si 0.74771(15) 0.0720(2) 0.37979(15) 0.0073(4) Uani 1 1 d .
Si4 Si 0.11103(15) 0.0644(2) -0.23554(15) 0.0068(4) Uani 1 1 d .
F1 F 0.1723(6) -0.2500 0.2157(6) 0.0201(13) Uani 1 2 d S
F2 F 0.2487(6) 0.2500 0.3434(6) 0.0212(13) Uani 1 2 d S
O1 O -0.0074(4) -0.0381(6) -0.2500(4) 0.0127(10) Uani 1 1 d .
O2 O 0.1798(4) 0.0541(6) 0.0891(4) 0.0140(10) Uani 1 1 d .
O3 O 0.4182(4) -0.0370(6) 0.3297(4) 0.0138(10) Uani 1 1 d .
O4 O 0.7507(5) 0.0462(6) 0.5123(4) 0.0163(10) Uani 1 1 d .
O5 O 0.3323(6) 0.2500 0.0375(7) 0.0161(15) Uani 1 2 d S
O6 O 0.2299(4) 0.0122(6) -0.1122(4) 0.0143(10) Uani 1 1 d .
O7 O 0.4045(4) -0.0369(6) 0.0979(4) 0.0109(9) Uani 1 1 d .
O8 O 0.6110(4) 0.0436(5) 0.2728(4) 0.0108(9) Uani 1 1 d .
O9 O 0.5395(6) -0.2500 0.2510(6) 0.0128(14) Uani 1 2 d S
O10 O 0.1508(4) 0.0394(6) -0.3526(4) 0.0127(10) Uani 1 1 d .
O11 O 0.0871(6) 0.2500 -0.2264(7) 0.0140(14) Uani 1 2 d S
O12 O 0.7859(6) 0.2500 0.3546(6) 0.0113(14) Uani 1 2 d S
K1 K 0.0573(2) 0.2500 0.4457(2) 0.0185(5) Uani 1 2 d S
K2 K 0.5885(2) 0.2500 0.0804(2) 0.0182(5) Uani 1 2 d S
K3 K 0.5089(2) 0.2500 0.4712(2) 0.0226(5) Uani 1 2 d S
K4 K 0.9668(2) 0.2500 0.0344(2) 0.0256(5) Uani 1 2 d S

loop_
_atom_site_aniso_label
_atom_site_aniso_U_11
_atom_site_aniso_U_22
_atom_site_aniso_U_33
_atom_site_aniso_U_23
_atom_site_aniso_U_13
_atom_site_aniso_U_12
Eu1 0.00893(19) 0.00663(19) 0.00730(19) 0.00018(12) 0.00536(13) 0.00016(12)
Si1 0.0097(8) 0.0083(9) 0.0064(8) 0.0009(7) 0.0039(7) -0.0005(7)
Si2 0.0072(8) 0.0073(9) 0.0080(8) 0.0001(7) 0.0042(7) 0.0005(7)
Si3 0.0091(8) 0.0066(8) 0.0070(8) 0.0004(7) 0.0039(7) 0.0015(7)
Si4 0.0083(8) 0.0051(8) 0.0072(8) -0.0009(7) 0.0031(7) -0.0002(7)
F1 0.030(3) 0.004(3) 0.024(3) 0.000 0.008(3) 0.000
F2 0.027(3) 0.003(3) 0.029(3) 0.000 0.006(3) 0.000
O1 0.010(2) 0.012(2) 0.017(2) -0.003(2) 0.0064(19) -0.0025(19)
O2 0.013(2) 0.017(3) 0.013(2) 0.007(2) 0.0068(19) 0.002(2)
O3 0.010(2) 0.019(3) 0.015(2) 0.000(2) 0.0071(19) 0.004(2)
O4 0.025(3) 0.018(3) 0.011(2) 0.004(2) 0.012(2) 0.003(2)
O5 0.017(4) 0.009(3) 0.021(4) 0.000 0.006(3) 0.000
O6 0.009(2) 0.023(3) 0.011(2) -0.002(2) 0.0027(19) 0.0030(19)
O7 0.012(2) 0.013(2) 0.009(2) -0.0011(19) 0.0058(18) 0.0054(19)
O8 0.011(2) 0.010(2) 0.013(2) -0.0010(19) 0.0054(18) -0.0044(19)
O9 0.013(3) 0.007(3) 0.020(4) 0.000 0.008(3) 0.000
O10 0.013(2) 0.015(2) 0.011(2) 0.0011(19) 0.0061(19) 0.007(2)
O11 0.016(3) 0.004(3) 0.024(4) 0.000 0.010(3) 0.000
O12 0.010(3) 0.006(3) 0.017(3) 0.000 0.004(3) 0.000
K1 0.0233(12) 0.0167(11) 0.0159(11) 0.000 0.0080(9) 0.000
K2 0.0235(12) 0.0172(11) 0.0171(11) 0.000 0.0112(9) 0.000
K3 0.0253(12) 0.0212(12) 0.0175(11) 0.000 0.0041(10) 0.000
K4 0.0206(12) 0.0256(13) 0.0251(13) 0.000 0.0026(10) 0.000

loop_
_atom_type_symbol
_atom_type_description
_atom_type_scat_dispersion_real
_atom_type_scat_dispersion_imag
_atom_type_scat_source
Eu Eu -0.1578 3.6682 'International Tables Vol C Tables 4.2.6.8 and 6.1.1.4'
F F 0.0171 0.0103 'International Tables Vol C Tables 4.2.6.8 and 6.1.1.4'
K K 0.2009 0.2494 'International Tables Vol C Tables 4.2.6.8 and 6.1.1.4'
O O 0.0106 0.0060 'International Tables Vol C Tables 4.2.6.8 and 6.1.1.4'
Si Si 0.0817 0.0704 'International Tables Vol C Tables 4.2.6.8 and 6.1.1.4'

loop_
_geom_angle_atom_site_label_1
_geom_angle_atom_site_label_2
_geom_angle_atom_site_label_3
_geom_angle
_geom_angle_site_symmetry_1
_geom_angle_site_symmetry_3
F1 Eu1 O4 100.6(2) . 3_656
F1 Eu1 F2 174.2(2) . .
O4 Eu1 F2 85.1(2) 3_656 .
F1 Eu1 O1 92.1(2) . 3
O4 Eu1 O1 90.42(17) 3_656 3
F2 Eu1 O1 88.64(19) . 3
F1 Eu1 O2 83.31(19) . .
O4 Eu1 O2 175.67(18) 3_656 .
F2 Eu1 O2 91.0(2) . .
O1 Eu1 O2 91.21(16) 3 .
F1 Eu1 O3 90.5(2) . .
O4 Eu1 O3 89.49(17) 3_656 .
F2 Eu1 O3 88.8(2) . .
O1 Eu1 O3 177.44(17) 3 .
O2 Eu1 O3 88.70(16) . .
F1 Eu1 Si1 85.46(16) . .
O4 Eu1 Si1 156.87(13) 3_656 .
F2 Eu1 Si1 88.97(16) . .
O1 Eu1 Si1 111.80(12) 3 .
O2 Eu1 Si1 20.74(11) . .
O3 Eu1 Si1 68.02(12) . .
F1 Eu1 Si2 81.67(16) . .
O4 Eu1 Si2 108.01(13) 3_656 .
F2 Eu1 Si2 95.91(16) . .
O1 Eu1 Si2 161.31(12) 3 .
O2 Eu1 Si2 70.64(12) . .
O3 Eu1 Si2 19.37(12) . .
Si1 Eu1 Si2 50.39(4) . .
F1 Eu1 Si4 76.18(16) . 3
O4 Eu1 Si4 86.23(13) 3_656 3
F2 Eu1 Si4 105.17(16) . 3
O1 Eu1 Si4 17.50(12) 3 3
O2 Eu1 Si4 96.49(12) . 3
O3 Eu1 Si4 164.94(13) . 3
Si1 Eu1 Si4 116.89(4) . 3
Si2 Eu1 Si4 155.61(4) . 3
F1 Eu1 K1 132.21(16) . .
O4 Eu1 K1 60.86(13) 3_656 .
F2 Eu1 K1 51.46(16) . .
O1 Eu1 K1 48.66(12) 3 .
O2 Eu1 K1 117.70(12) . .
O3 Eu1 K1 129.33(13) . .
Si1 Eu1 K1 129.68(4) . .
Si2 Eu1 K1 144.23(4) . .
Si4 Eu1 K1 59.99(4) 3 .
F1 Eu1 K4 104.38(15) . 1_455
O4 Eu1 K4 133.15(13) 3_656 1_455
F2 Eu1 K4 71.79(15) . 1_455
O1 Eu1 K4 50.12(13) 3 1_455
O2 Eu1 K4 46.46(12) . 1_455
O3 Eu1 K4 128.73(13) . 1_455
Si1 Eu1 K4 64.76(5) . 1_455
Si2 Eu1 K4 114.31(5) . 1_455
Si4 Eu1 K4 62.75(4) 3 1_455
K1 Eu1 K4 73.02(5) . 1_455
F1 Eu1 K3 136.44(16) . .
O4 Eu1 K3 74.82(13) 3_656 .
F2 Eu1 K3 44.18(15) . .
O1 Eu1 K3 130.69(12) 3 .
O2 Eu1 K3 101.11(12) . .
O3 Eu1 K3 46.88(13) . .
Si1 Eu1 K3 85.35(5) . .
Si2 Eu1 K3 60.11(4) . .
Si4 Eu1 K3 144.22(4) 3 .
K1 Eu1 K3 84.24(4) . .
K4 Eu1 K3 109.74(3) 1_455 .
O2 Si1 O5 113.2(3) . .
O2 Si1 O6 112.9(3) . .
O5 Si1 O6 108.7(3) . .
O2 Si1 O7 113.6(3) . .
O5 Si1 O7 105.0(3) . .
O6 Si1 O7 102.7(2) . .
O2 Si1 Eu1 30.93(17) . .
O5 Si1 Eu1 109.8(3) . .
O6 Si1 Eu1 136.49(19) . .
O7 Si1 Eu1 86.13(16) . .
O2 Si1 K2 125.0(2) . 3_655
O5 Si1 K2 121.5(2) . 3_655
O6 Si1 K2 55.01(17) . 3_655
O7 Si1 K2 47.93(17) . 3_655
Eu1 Si1 K2 116.33(6) . 3_655
O2 Si1 K2 143.2(2) . .
O5 Si1 K2 45.0(2) . .
O6 Si1 K2 103.23(18) . .
O7 Si1 K2 62.40(17) . .
Eu1 Si1 K2 118.15(6) . .
K2 Si1 K2 81.31(4) 3_655 .
O2 Si1 K4 52.60(19) . 3_655
O5 Si1 K4 156.3(2) . 3_655
O6 Si1 K4 68.22(18) . 3_655
O7 Si1 K4 98.50(18) . 3_655
Eu1 Si1 K4 68.35(5) . 3_655
K2 Si1 K4 77.05(5) 3_655 3_655
K2 Si1 K4 157.74(6) . 3_655
O3 Si2 O9 113.2(3) . .
O3 Si2 O8 112.6(3) . .
O9 Si2 O8 107.0(3) . .
O3 Si2 O7 112.3(2) . .
O9 Si2 O7 106.5(3) . .
O8 Si2 O7 104.6(2) . .
O3 Si2 Eu1 28.82(17) . .
O9 Si2 Eu1 117.5(2) . .
O8 Si2 Eu1 129.88(18) . .
O7 Si2 Eu1 84.44(16) . .
O3 Si2 K3 45.54(18) . 3_656
O9 Si2 K3 71.2(2) . 3_656
O8 Si2 K3 110.60(18) . 3_656
O7 Si2 K3 143.84(18) . 3_656
Eu1 Si2 K3 66.79(5) . 3_656
O3 Si2 K2 122.9(2) . .
O9 Si2 K2 123.0(2) . .
O8 Si2 K2 43.18(17) . .
O7 Si2 K2 61.77(18) . .
Eu1 Si2 K2 116.25(5) . .
K3 Si2 K2 150.61(6) 3_656 .
O3 Si2 K3 46.31(19) . .
O9 Si2 K3 135.8(3) . .
O8 Si2 K3 67.00(17) . .
O7 Si2 K3 117.45(18) . .
Eu1 Si2 K3 65.35(5) . .
K3 Si2 K3 70.91(3) 3_656 .
K2 Si2 K3 83.80(5) . .
O3 Si2 K2 136.35(19) . 3_655
O9 Si2 K2 68.2(2) . 3_655
O8 Si2 K2 107.76(17) . 3_655
O7 Si2 K2 39.24(16) . 3_655
Eu1 Si2 K2 109.15(5) . 3_655
K3 Si2 K2 130.32(5) 3_656 3_655
K2 Si2 K2 77.92(4) . 3_655
K3 Si2 K2 155.86(6) . 3_655
O4 Si3 O8 113.0(3) . .
O4 Si3 O12 114.1(3) . .
O8 Si3 O12 104.6(3) . .
O4 Si3 O10 111.9(3) . 3_655
O8 Si3 O10 109.2(2) . 3_655
O12 Si3 O10 103.5(3) . 3_655
O4 Si3 K2 146.7(2) . .
O8 Si3 K2 47.68(17) . .
O12 Si3 K2 60.6(2) . .
O10 Si3 K2 100.96(17) 3_655 .
O4 Si3 K1 64.11(19) . 3_656
O8 Si3 K1 122.43(19) . 3_656
O12 Si3 K1 130.1(2) . 3_656
O10 Si3 K1 48.35(17) 3_655 3_656
K2 Si3 K1 146.80(6) . 3_656
O4 Si3 K3 59.58(19) . .
O8 Si3 K3 70.17(17) . .
O12 Si3 K3 87.7(2) . .
O10 Si3 K3 168.38(19) 3_655 .
K2 Si3 K3 87.13(6) . .
K1 Si3 K3 121.56(6) 3_656 .
O4 Si3 K1 101.8(2) . 1_655
O8 Si3 K1 143.87(18) . 1_655
O12 Si3 K1 49.4(2) . 1_655
O10 Si3 K1 63.97(18) 3_655 1_655
K2 Si3 K1 97.11(6) . 1_655
K1 Si3 K1 81.12(4) 3_656 1_655
K3 Si3 K1 123.72(6) . 1_655
O1 Si4 O11 112.3(3) . .
O1 Si4 O10 111.0(3) . .
O11 Si4 O10 107.3(3) . .
O1 Si4 O6 110.5(3) . .
O11 Si4 O6 108.4(3) . .
O10 Si4 O6 107.2(2) . .
O1 Si4 Eu1 25.40(18) . 3
O11 Si4 Eu1 87.4(2) . 3
O10 Si4 Eu1 116.99(18) . 3
O6 Si4 Eu1 125.89(18) . 3
O1 Si4 K1 46.15(18) . 3
O11 Si4 K1 134.4(3) . 3
O10 Si4 K1 65.56(18) . 3
O6 Si4 K1 116.74(19) . 3
Eu1 Si4 K1 61.84(4) 3 3
O1 Si4 K1 108.11(19) . 1_554
O11 Si4 K1 72.4(3) . 1_554
O10 Si4 K1 39.66(17) . 1_554
O6 Si4 K1 137.06(19) . 1_554
Eu1 Si4 K1 96.96(5) 3 1_554
K1 Si4 K1 78.57(4) 3 1_554
O1 Si4 K4 44.87(18) . 3_655
O11 Si4 K4 123.0(3) . 3_655
O10 Si4 K4 129.16(19) . 3_655
O6 Si4 K4 65.87(18) . 3_655
Eu1 Si4 K4 62.44(4) 3 3_655
K1 Si4 K4 73.60(5) 3 3_655
K1 Si4 K4 150.92(6) 1_554 3_655
Eu1 F1 Eu1 138.1(3) . 4
Eu1 F1 K4 110.93(14) . 3_655
Eu1 F1 K4 110.93(14) 4 3_655
Eu1 F2 Eu1 147.9(3) . 4_565
Eu1 F2 K3 101.80(15) . .
Eu1 F2 K3 101.80(15) 4_565 .
Eu1 F2 K1 91.18(16) . .
Eu1 F2 K1 91.18(16) 4_565 .
K3 F2 K1 128.1(2) . .
Si4 O1 Eu1 137.1(3) . 3
Si4 O1 K1 109.8(2) . 3
Eu1 O1 K1 94.07(16) 3 3
Si4 O1 K4 113.2(2) . 3_655
Eu1 O1 K4 94.49(16) 3 3_655
K1 O1 K4 102.78(15) 3 3_655
Si1 O2 Eu1 128.3(3) . .
Si1 O2 K4 125.0(2) . 1_455
Eu1 O2 K4 97.96(16) . 1_455
Si1 O2 K4 103.9(2) . 3_655
Eu1 O2 K4 97.76(16) . 3_655
K4 O2 K4 96.22(13) 1_455 3_655
Si2 O3 Eu1 131.8(3) . .
Si2 O3 K3 110.9(2) . 3_656
Eu1 O3 K3 101.89(17) . 3_656
Si2 O3 K3 110.7(2) . .
Eu1 O3 K3 98.11(17) . .
K3 O3 K3 98.00(14) 3_656 .
Si3 O4 Eu1 170.4(3) . 3_656
Si3 O4 K3 95.4(2) . .
Eu1 O4 K3 93.05(15) 3_656 .
Si3 O4 K1 90.6(2) . 3_656
Eu1 O4 K1 82.63(15) 3_656 3_656
K3 O4 K1 162.63(18) . 3_656
Si1 O5 Si1 138.0(5) . 4_565
Si1 O5 K2 111.0(2) . .
Si1 O5 K2 111.0(2) 4_565 .
Si1 O6 Si4 132.3(3) . .
Si1 O6 K2 98.5(2) . 3_655
Si4 O6 K2 129.0(2) . 3_655
Si2 O7 Si1 132.2(3) . .
Si2 O7 K2 119.1(2) . 3_655
Si1 O7 K2 106.2(2) . 3_655
Si2 O7 K2 92.5(2) . .
Si1 O7 K2 91.5(2) . .
K2 O7 K2 103.01(13) 3_655 .
Si3 O8 Si2 139.7(3) . .
Si3 O8 K2 106.9(2) . .
Si2 O8 K2 113.3(2) . .
Si2 O9 Si2 140.9(4) 4 .
Si4 O10 Si3 134.6(3) . 3_655
Si4 O10 K1 118.8(2) . 1_554
Si3 O10 K1 106.0(2) 3_655 1_554
Si4 O10 K1 88.1(2) . 3
Si3 O10 K1 89.8(2) 3_655 3
K1 O10 K1 101.41(13) 1_554 3
Si4 O11 Si4 156.1(5) 4_565 .
Si3 O12 Si3 135.3(4) . 4_565
Si3 O12 K1 105.3(2) . 1_655
Si3 O12 K1 105.3(2) 4_565 1_655
Si3 O12 K2 92.5(2) . .
Si3 O12 K2 92.5(2) 4_565 .
K1 O12 K2 129.3(2) 1_655 .
O1 K1 O1 80.2(2) 3 2
O1 K1 O10 170.15(16) 3 4_566
O1 K1 O10 99.79(14) 2 4_566
O1 K1 O10 99.79(14) 3 1_556
O1 K1 O10 170.15(16) 2 1_556
O10 K1 O10 78.5(2) 4_566 1_556
O1 K1 F2 67.06(13) 3 .
O1 K1 F2 67.06(13) 2 .
O10 K1 F2 103.74(14) 4_566 .
O10 K1 F2 103.74(14) 1_556 .
O1 K1 O12 81.20(14) 3 1_455
O1 K1 O12 81.20(14) 2 1_455
O10 K1 O12 108.58(15) 4_566 1_455
O10 K1 O12 108.58(15) 1_556 1_455
F2 K1 O12 137.8(2) . 1_455
O1 K1 O4 122.14(14) 3 2_656
O1 K1 O4 62.69(13) 2 2_656
O10 K1 O4 50.80(12) 4_566 2_656
O10 K1 O4 109.98(15) 1_556 2_656
F2 K1 O4 58.41(10) . 2_656
O12 K1 O4 129.33(10) 1_455 2_656
O1 K1 O4 62.69(13) 3 3_656
O1 K1 O4 122.14(14) 2 3_656
O10 K1 O4 109.98(15) 4_566 3_656
O10 K1 O4 50.80(12) 1_556 3_656
F2 K1 O4 58.41(10) . 3_656
O12 K1 O4 129.33(10) 1_455 3_656
O4 K1 O4 100.57(19) 2_656 3_656
O1 K1 O10 50.21(12) 3 3
O1 K1 O10 108.24(14) 2 3
O10 K1 O10 137.63(9) 4_566 3
O10 K1 O10 78.59(14) 1_556 3
F2 K1 O10 116.10(11) . 3
O12 K1 O10 48.11(8) 1_455 3
O4 K1 O10 170.34(13) 2_656 3
O4 K1 O10 81.22(12) 3_656 3
O1 K1 O10 108.24(14) 3 2
O1 K1 O10 50.21(12) 2 2
O10 K1 O10 78.59(13) 4_566 2
O10 K1 O10 137.63(9) 1_556 2
F2 K1 O10 116.10(11) . 2
O12 K1 O10 48.11(8) 1_455 2
O4 K1 O10 81.22(12) 2_656 2
O4 K1 O10 170.34(13) 3_656 2
O10 K1 O10 95.45(17) 3 2
O1 K1 Si3 146.40(12) 3 2_656
O1 K1 Si3 82.18(10) 2 2_656
O10 K1 Si3 25.64(9) 4_566 2_656
O10 K1 Si3 92.91(12) 1_556 2_656
F2 K1 Si3 79.77(9) . 2_656
O12 K1 Si3 123.88(7) 1_455 2_656
O4 K1 Si3 25.34(8) 2_656 2_656
O4 K1 Si3 104.69(11) 3_656 2_656
O10 K1 Si3 163.26(11) 3 2_656
O10 K1 Si3 81.04(8) 2 2_656
O1 K1 Si3 82.18(10) 3 3_656
O1 K1 Si3 146.40(12) 2 3_656
O10 K1 Si3 92.91(12) 4_566 3_656
O10 K1 Si3 25.64(9) 1_556 3_656
F2 K1 Si3 79.77(9) . 3_656
O12 K1 Si3 123.88(7) 1_455 3_656
O4 K1 Si3 104.69(11) 2_656 3_656
O4 K1 Si3 25.34(8) 3_656 3_656
O10 K1 Si3 81.04(8) 3 3_656
O10 K1 Si3 163.26(11) 2 3_656
Si3 K1 Si3 97.58(8) 2_656 3_656
O8 K2 O8 77.9(2) 4_565 .
O8 K2 O7 173.36(16) 4_565 3_655
O8 K2 O7 100.23(13) . 3_655
O8 K2 O7 100.23(13) 4_565 2_655
O8 K2 O7 173.36(16) . 2_655
O7 K2 O7 80.9(2) 3_655 2_655
O8 K2 O5 84.67(15) 4_565 .
O8 K2 O5 84.67(15) . .
O7 K2 O5 101.57(15) 3_655 .
O7 K2 O5 101.57(15) 2_655 .
O8 K2 O6 65.78(13) 4_565 2_655
O8 K2 O6 121.75(15) . 2_655
O7 K2 O6 110.67(15) 3_655 2_655
O7 K2 O6 52.19(13) 2_655 2_655
O5 K2 O6 131.87(10) . 2_655
O8 K2 O6 121.75(15) 4_565 3_655
O8 K2 O6 65.78(13) . 3_655
O7 K2 O6 52.19(13) 3_655 3_655
O7 K2 O6 110.67(15) 2_655 3_655
O5 K2 O6 131.87(10) . 3_655
O6 K2 O6 96.26(19) 2_655 3_655
O8 K2 O12 50.95(12) 4_565 .
O8 K2 O12 50.95(12) . .
O7 K2 O12 123.01(13) 3_655 .
O7 K2 O12 123.01(13) 2_655 .
O5 K2 O12 119.0(2) . .
O6 K2 O12 70.83(12) 2_655 .
O6 K2 O12 70.83(12) 3_655 .
O8 K2 O7 105.93(13) 4_565 .
O8 K2 O7 49.14(12) . .
O7 K2 O7 76.99(13) 3_655 .
O7 K2 O7 137.13(9) 2_655 .
O5 K2 O7 49.22(9) . .
O6 K2 O7 170.06(14) 2_655 .
O6 K2 O7 83.40(12) 3_655 .
O12 K2 O7 99.81(12) . .
O8 K2 O7 49.14(12) 4_565 4_565
O8 K2 O7 105.93(13) . 4_565
O7 K2 O7 137.13(9) 3_655 4_565
O7 K2 O7 76.99(13) 2_655 4_565
O5 K2 O7 49.22(9) . 4_565
O6 K2 O7 83.40(12) 2_655 4_565
O6 K2 O7 170.06(14) 3_655 4_565
O12 K2 O7 99.81(12) . 4_565
O7 K2 O7 95.21(16) . 4_565
O8 K2 Si3 25.40(9) 4_565 4_565
O8 K2 Si3 67.90(11) . 4_565
O7 K2 Si3 148.06(12) 3_655 4_565
O7 K2 Si3 107.74(10) 2_655 4_565
O5 K2 Si3 106.43(14) . 4_565
O6 K2 Si3 59.64(10) 2_655 4_565
O6 K2 Si3 96.82(11) 3_655 4_565
O12 K2 Si3 26.92(5) . 4_565
O7 K2 Si3 110.48(10) . 4_565
O7 K2 Si3 74.39(9) 4_565 4_565
O8 K2 Si3 67.90(11) 4_565 .
O8 K2 Si3 25.40(9) . .
O7 K2 Si3 107.74(10) 3_655 .
O7 K2 Si3 148.06(12) 2_655 .
O5 K2 Si3 106.43(14) . .
O6 K2 Si3 96.82(11) 2_655 .
O6 K2 Si3 59.64(10) 3_655 .
O12 K2 Si3 26.92(5) . .
O7 K2 Si3 74.39(9) . .
O7 K2 Si3 110.48(10) 4_565 .
Si3 K2 Si3 49.56(6) 4_565 .
F2 K3 O3 111.06(15) . 2_656
F2 K3 O3 111.06(15) . 3_656
O3 K3 O3 80.1(2) 2_656 3_656
F2 K3 O3 67.50(11) . .
O3 K3 O3 159.92(14) 2_656 .
O3 K3 O3 82.00(14) 3_656 .
F2 K3 O3 67.50(11) . 4_565
O3 K3 O3 82.00(14) 2_656 4_565
O3 K3 O3 159.92(14) 3_656 4_565
O3 K3 O3 113.9(2) . 4_565
F2 K3 O4 142.03(12) . 4_565
O3 K3 O4 63.79(13) 2_656 4_565
O3 K3 O4 105.06(15) 3_656 4_565
O3 K3 O4 130.42(14) . 4_565
O3 K3 O4 74.57(13) 4_565 4_565
F2 K3 O4 142.03(12) . .
O3 K3 O4 105.06(15) 2_656 .
O3 K3 O4 63.79(13) 3_656 .
O3 K3 O4 74.57(13) . .
O3 K3 O4 130.42(15) 4_565 .
O4 K3 O4 66.11(19) 4_565 .
F2 K3 Si3 128.66(13) . 4_565
O3 K3 Si3 87.61(10) 2_656 4_565
O3 K3 Si3 119.29(12) 3_656 4_565
O3 K3 Si3 109.12(11) . 4_565
O3 K3 Si3 68.63(10) 4_565 4_565
O4 K3 Si3 25.01(9) 4_565 4_565
O4 K3 Si3 62.87(10) . 4_565
F2 K3 Si3 128.66(13) . .
O3 K3 Si3 119.29(12) 2_656 .
O3 K3 Si3 87.61(10) 3_656 .
O3 K3 Si3 68.63(10) . .
O3 K3 Si3 109.12(11) 4_565 .
O4 K3 Si3 62.87(10) 4_565 .
O4 K3 Si3 25.01(9) . .
Si3 K3 Si3 48.75(6) 4_565 .
F2 K3 Si2 96.27(14) . 2_656
O3 K3 Si2 23.52(10) 2_656 2_656
O3 K3 Si2 67.48(11) 3_656 2_656
O3 K3 Si2 137.77(12) . 2_656
O3 K3 Si2 92.55(10) 4_565 2_656
O4 K3 Si2 86.82(9) 4_565 2_656
O4 K3 Si2 113.42(11) . 2_656
Si3 K3 Si2 111.05(5) 4_565 2_656
Si3 K3 Si2 134.57(8) . 2_656
F2 K3 Si2 96.27(14) . 3_656
O3 K3 Si2 67.48(11) 2_656 3_656
O3 K3 Si2 23.52(10) 3_656 3_656
O3 K3 Si2 92.55(10) . 3_656
O3 K3 Si2 137.77(12) 4_565 3_656
O4 K3 Si2 113.42(11) 4_565 3_656
O4 K3 Si2 86.82(9) . 3_656
Si3 K3 Si2 134.57(8) 4_565 3_656
Si3 K3 Si2 111.05(5) . 3_656
Si2 K3 Si2 49.05(6) 2_656 3_656
F2 K3 Si2 82.31(10) . .
O3 K3 Si2 166.26(13) 2_656 .
O3 K3 Si2 92.40(10) 3_656 .
O3 K3 Si2 23.02(9) . .
O3 K3 Si2 106.94(12) 4_565 .
O4 K3 Si2 107.86(11) 4_565 .
O4 K3 Si2 61.21(10) . .
Si3 K3 Si2 86.12(6) 4_565 .
Si3 K3 Si2 48.38(4) . .
Si2 K3 Si2 157.99(6) 2_656 .
Si2 K3 Si2 109.09(3) 3_656 .
F1 K4 O2 110.04(16) 3_655 4_665
F1 K4 O2 110.04(16) 3_655 1_655
O2 K4 O2 71.7(2) 4_665 1_655
F1 K4 O1 137.58(12) 3_655 2_655
O2 K4 O1 67.49(13) 4_665 2_655
O2 K4 O1 108.82(15) 1_655 2_655
F1 K4 O1 137.58(12) 3_655 3_655
O2 K4 O1 108.82(15) 4_665 3_655
O2 K4 O1 67.49(13) 1_655 3_655
O1 K4 O1 74.08(19) 2_655 3_655
F1 K4 O2 60.96(10) 3_655 3_655
O2 K4 O2 149.29(12) 4_665 3_655
O2 K4 O2 83.79(13) 1_655 3_655
O1 K4 O2 140.33(15) 2_655 3_655
O1 K4 O2 76.93(12) 3_655 3_655
F1 K4 O2 60.96(10) 3_655 2_655
O2 K4 O2 83.78(13) 4_665 2_655
O2 K4 O2 149.29(12) 1_655 2_655
O1 K4 O2 76.93(12) 2_655 2_655
O1 K4 O2 140.33(15) 3_655 2_655
O2 K4 O2 111.49(18) 3_655 2_655
F1 K4 Si1 72.57(10) 3_655 3_655
O2 K4 Si1 170.15(11) 4_665 3_655
O2 K4 Si1 98.46(10) 1_655 3_655
O1 K4 Si1 117.44(12) 2_655 3_655
O1 K4 Si1 66.34(9) 3_655 3_655
O2 K4 Si1 23.54(9) 3_655 3_655
O2 K4 Si1 105.44(11) 2_655 3_655
F1 K4 Si1 72.57(10) 3_655 2_655
O2 K4 Si1 98.46(10) 4_665 2_655
O2 K4 Si1 170.15(11) 1_655 2_655
O1 K4 Si1 66.34(9) 2_655 2_655
O1 K4 Si1 117.44(12) 3_655 2_655
O2 K4 Si1 105.44(11) 3_655 2_655
O2 K4 Si1 23.54(9) 2_655 2_655
Si1 K4 Si1 91.39(7) 3_655 2_655
F1 K4 Eu1 140.63(8) 3_655 4_665
O2 K4 Eu1 35.58(9) 4_665 4_665
O2 K4 Eu1 80.80(11) 1_655 4_665
O1 K4 Eu1 35.38(9) 2_655 4_665
O1 K4 Eu1 81.77(10) 3_655 4_665
O2 K4 Eu1 157.28(10) 3_655 4_665
O2 K4 Eu1 90.00(9) 2_655 4_665
Si1 K4 Eu1 145.21(8) 3_655 4_665
Si1 K4 Eu1 91.30(3) 2_655 4_665
F1 K4 Eu1 140.63(8) 3_655 1_655
O2 K4 Eu1 80.80(11) 4_665 1_655
O2 K4 Eu1 35.58(9) 1_655 1_655
O1 K4 Eu1 81.77(10) 2_655 1_655
O1 K4 Eu1 35.38(9) 3_655 1_655
O2 K4 Eu1 90.00(9) 3_655 1_655
O2 K4 Eu1 157.28(10) 2_655 1_655
Si1 K4 Eu1 91.30(3) 3_655 1_655
Si1 K4 Eu1 145.21(8) 2_655 1_655
Eu1 K4 Eu1 67.83(4) 4_665 1_655
F1 K4 Si4 117.90(10) 3_655 2_655
O2 K4 Si4 81.22(10) 4_665 2_655
O2 K4 Si4 130.59(12) 1_655 2_655
O1 K4 Si4 21.92(9) 2_655 2_655
O1 K4 Si4 84.18(11) 3_655 2_655
O2 K4 Si4 129.43(11) 3_655 2_655
O2 K4 Si4 60.08(9) 2_655 2_655
Si1 K4 Si4 106.22(7) 3_655 2_655
Si1 K4 Si4 45.39(4) 2_655 2_655
Eu1 K4 Si4 54.81(3) 4_665 2_655
Eu1 K4 Si4 100.90(6) 1_655 2_655

loop_
_geom_bond_atom_site_label_1
_geom_bond_atom_site_label_2
_geom_bond_distance
_geom_bond_site_symmetry_2
Eu1 F1 2.240(2) .
Eu1 O4 2.240(5) 3_656
Eu1 F2 2.2664(18) .
Eu1 O1 2.267(4) 3
Eu1 O2 2.293(5) .
Eu1 O3 2.298(4) .
Eu1 Si1 3.4993(17) .
Eu1 Si2 3.5536(17) .
Eu1 Si4 3.5980(17) 3
Eu1 K1 3.7339(19) .
Eu1 K4 3.903(2) 1_455
Eu1 K3 3.965(2) .
Si1 O2 1.580(5) .
Si1 O5 1.630(3) .
Si1 O6 1.634(5) .
Si1 O7 1.647(5) .
Si1 K2 3.629(2) 3_655
Si1 K2 3.742(3) .
Si1 K4 3.840(2) 3_655
Si2 O3 1.581(5) .
Si2 O9 1.630(3) .
Si2 O8 1.634(5) .
Si2 O7 1.637(5) .
Si2 K3 3.701(3) 3_656
Si2 K2 3.762(2) .
Si2 K3 3.783(2) .
Si2 K2 3.875(3) 3_655
Si3 O4 1.564(5) .
Si3 O8 1.626(5) .
Si3 O12 1.644(3) .
Si3 O10 1.646(5) 3_655
Si3 K2 3.627(3) .
Si3 K1 3.655(2) 3_656
Si3 K3 3.684(3) .
Si3 K1 3.717(3) 1_655
Si4 O1 1.590(5) .
Si4 O11 1.620(2) .
Si4 O10 1.631(5) .
Si4 O6 1.637(5) .
Si4 Eu1 3.5980(17) 3
Si4 K1 3.667(2) 3
Si4 K1 3.899(3) 1_554
Si4 K4 3.914(3) 3_655
F1 Eu1 2.240(2) 4
F1 K4 2.763(7) 3_655
F2 Eu1 2.2664(17) 4_565
F2 K3 2.823(7) .
F2 K1 2.921(7) .
O1 Eu1 2.267(4) 3
O1 K1 2.810(5) 3
O1 K4 3.005(5) 3_655
O2 K4 2.857(5) 1_455
O2 K4 3.142(5) 3_655
O3 K3 2.828(5) 3_656
O3 K3 2.923(5) .
O4 Eu1 2.240(5) 3_656
O4 K3 3.191(5) .
O4 K1 3.288(5) 3_656
O5 Si1 1.630(3) 4_565
O5 K2 2.835(7) .
O6 K2 3.007(5) 3_655
O7 K2 2.806(5) 3_655
O7 K2 3.318(5) .
O8 K2 2.803(5) .
O9 Si2 1.630(3) 4
O10 Si3 1.646(5) 3_655
O10 K1 2.841(5) 1_554
O10 K1 3.341(5) 3
O11 Si4 1.620(2) 4_565
O12 Si3 1.644(3) 4_565
O12 K1 2.928(7) 1_655
O12 K2 3.163(7) .
K1 O1 2.810(5) 3
K1 O1 2.810(5) 2
K1 O10 2.841(5) 4_566
K1 O10 2.841(5) 1_556
K1 O12 2.928(7) 1_455
K1 O4 3.288(5) 2_656
K1 O4 3.288(5) 3_656
K1 O10 3.341(5) 3
K1 O10 3.341(5) 2
K1 Si3 3.655(2) 2_656
K1 Si3 3.655(2) 3_656
K2 O8 2.803(5) 4_565
K2 O7 2.806(5) 3_655
K2 O7 2.806(5) 2_655
K2 O6 3.007(5) 2_655
K2 O6 3.007(5) 3_655
K2 O7 3.318(5) 4_565
K2 Si3 3.627(3) 4_565
K3 O3 2.828(5) 2_656
K3 O3 2.828(5) 3_656
K3 O3 2.923(5) 4_565
K3 O4 3.191(5) 4_565
K3 Si3 3.684(3) 4_565
K3 Si2 3.701(3) 2_656
K3 Si2 3.701(3) 3_656
K4 F1 2.763(7) 3_655
K4 O2 2.857(5) 4_665
K4 O2 2.857(5) 1_655
K4 O1 3.005(5) 2_655
K4 O1 3.005(5) 3_655
K4 O2 3.142(5) 3_655
K4 O2 3.142(5) 2_655
K4 Si1 3.840(2) 3_655
K4 Si1 3.840(2) 2_655
K4 Eu1 3.903(2) 4_665
K4 Eu1 3.903(2) 1_655
K4 Si4 3.914(3) 2_655
